data_7200920
loop_
_publ_author_name
'Jacobs, Tia'
'Lloyd, Gareth O.'
'Bredenkamp, Martin W.'
'Barbour, Leonard J.'

_publ_section_title
;
 Breaking the trigonal host packing motif of Dianin's compound
;
_journal_issue 8
_journal_name_full CrystEngComm
_journal_page_first 1545
_journal_paper_doi 10.1039/b900954j
_journal_volume 11
_journal_year 2009
_chemical_formula_moiety 'C18 H20 O2, 0.5(C4 H10 N2)'
_chemical_formula_sum 'C20 H25 N O2'
_chemical_formula_weight 311.41
_chemical_name_systematic
;
?
;
_space_group_IT_number 14
_symmetry_cell_setting monoclinic
_symmetry_space_group_name_Hall '-P 2yn'
_symmetry_space_group_name_H-M 'P 1 21/n 1'
_atom_sites_solution_hydrogens geom
_atom_sites_solution_primary direct
_atom_sites_solution_secondary difmap
_audit_creation_method SHELXL-97
_cell_angle_alpha 90.00
_cell_angle_beta 99.830(3)
_cell_angle_gamma 90.00
_cell_formula_units_Z 4
_cell_length_a 8.1953(14)
_cell_length_b 16.005(3)
_cell_length_c 12.769(2)
_cell_measurement_reflns_used 4011
_cell_measurement_temperature 173(2)
_cell_measurement_theta_max 28.122
_cell_measurement_theta_min 2.566
_cell_volume 1650.3(5)
_computing_cell_refinement 'SAINT (Bruker, 2002)'
_computing_data_collection 'SMART (Bruker, 2002)'
_computing_data_reduction SAINT
_computing_molecular_graphics
;
X-Seed (Barbour, 2001; Atwood & Barbour, 2003)
;
_computing_publication_material
;
X-Seed (Atwood & Barbour, 2003; Barbour, 2001)
;
_computing_structure_refinement 'SHELXL-97 (Sheldrick, 1997)'
_computing_structure_solution 'SHELXS-97 (Sheldrick, 1997)'
_diffrn_ambient_temperature 173(2)
_diffrn_measured_fraction_theta_full 0.985
_diffrn_measured_fraction_theta_max 0.915
_diffrn_measurement_device_type 'Bruker APEX CCD area-detector'
_diffrn_measurement_method \w
_diffrn_radiation_monochromator graphite
_diffrn_radiation_source 'fine-focus sealed tube'
_diffrn_radiation_type MoK\a
_diffrn_radiation_wavelength 0.71073
_diffrn_reflns_av_R_equivalents 0.0509
_diffrn_reflns_av_sigmaI/netI 0.0721
_diffrn_reflns_limit_h_max 10
_diffrn_reflns_limit_h_min -4
_diffrn_reflns_limit_k_max 20
_diffrn_reflns_limit_k_min -20
_diffrn_reflns_limit_l_max 16
_diffrn_reflns_limit_l_min -16
_diffrn_reflns_number 7642
_diffrn_reflns_theta_full 26.00
_diffrn_reflns_theta_max 28.22
_diffrn_reflns_theta_min 2.06
_exptl_absorpt_coefficient_mu 0.080
_exptl_absorpt_correction_type none
_exptl_crystal_colour colourless
_exptl_crystal_density_diffrn 1.253
_exptl_crystal_density_method 'not measured'
_exptl_crystal_description block
_exptl_crystal_F_000 672
_exptl_crystal_size_max 0.35
_exptl_crystal_size_mid 0.25
_exptl_crystal_size_min 0.21
_refine_diff_density_max 0.324
_refine_diff_density_min -0.256
_refine_diff_density_rms 0.049
_refine_ls_extinction_method none
_refine_ls_goodness_of_fit_ref 0.958
_refine_ls_hydrogen_treatment mixed
_refine_ls_matrix_type full
_refine_ls_number_parameters 210
_refine_ls_number_reflns 3719
_refine_ls_number_restraints 0
_refine_ls_restrained_S_all 0.958
_refine_ls_R_factor_all 0.0711
_refine_ls_R_factor_gt 0.0509
_refine_ls_shift/su_max 0.000
_refine_ls_shift/su_mean 0.000
_refine_ls_structure_factor_coef Fsqd
_refine_ls_weighting_details 'calc w=1/[\s^2^(Fo^2^)+(0.0418P)^2^+0.0000P] where P=(Fo^2^+2Fc^2^)/3'
_refine_ls_weighting_scheme calc
_refine_ls_wR_factor_gt 0.1002
_refine_ls_wR_factor_ref 0.1072
_reflns_number_gt 2752
_reflns_number_total 3719
_reflns_threshold_expression >2sigma(I)
_cod_data_source_file b900954j.txt
_cod_data_source_block dianinpiperazine
_cod_original_sg_symbol_H-M 'P 21/n'
_cod_database_code 7200920

loop_
_symmetry_equiv_pos_as_xyz
'x, y, z'
'-x+1/2, y+1/2, -z+1/2'
'-x, -y, -z'
'x-1/2, -y-1/2, z-1/2'

loop_
_atom_site_label
_atom_site_type_symbol
_atom_site_fract_x
_atom_site_fract_y
_atom_site_fract_z
_atom_site_U_iso_or_equiv
_atom_site_adp_type
_atom_site_occupancy
_atom_site_symmetry_multiplicity
_atom_site_calc_flag
_atom_site_refinement_flags
_atom_site_disorder_assembly
_atom_site_disorder_group
O1 O -0.10826(12) 0.10475(7) -0.01342(8) 0.0177(3) Uani 1 1 d . . .
N1 N 0.86227(16) -0.01707(9) 0.55008(11) 0.0197(3) Uani 1 1 d . . .
C1 C -0.16205(18) 0.13987(10) 0.08006(12) 0.0157(3) Uani 1 1 d . . .
H1 H 0.818(2) -0.0244(11) 0.6071(14) 0.030(5) Uiso 1 1 d . . .
H2 H 0.699(3) -0.0353(13) 0.4386(17) 0.054(7) Uiso 1 1 d . . .
O2 O 0.62454(14) -0.05791(7) 0.37943(9) 0.0206(3) Uani 1 1 d . . .
C2 C -0.02083(17) 0.13225(10) 0.17375(12) 0.0164(4) Uani 1 1 d . . .
H2A H -0.0041 0.0722 0.1911 0.020 Uiso 1 1 calc R . .
H2B H -0.0555 0.1596 0.2359 0.020 Uiso 1 1 calc R . .
C3 C 0.14876(18) 0.17000(9) 0.15873(12) 0.0142(3) Uani 1 1 d . . .
C4 C 0.16225(18) 0.16861(9) 0.04067(12) 0.0138(3) Uani 1 1 d . . .
C5 C 0.30530(19) 0.19751(10) 0.00632(13) 0.0168(4) Uani 1 1 d . . .
H5 H 0.3910 0.2215 0.0568 0.020 Uiso 1 1 calc R . .
C6 C 0.32604(19) 0.19227(10) -0.09859(12) 0.0197(4) Uani 1 1 d . . .
H6 H 0.4241 0.2131 -0.1196 0.024 Uiso 1 1 calc R . .
C7 C 0.20285(19) 0.15644(10) -0.17306(13) 0.0196(4) Uani 1 1 d . . .
H7 H 0.2175 0.1509 -0.2449 0.024 Uiso 1 1 calc R . .
C8 C 0.05886(19) 0.12891(10) -0.14202(12) 0.0173(4) Uani 1 1 d . . .
H8 H -0.0268 0.1054 -0.1930 0.021 Uiso 1 1 calc R . .
C9 C 0.03848(18) 0.13542(9) -0.03633(12) 0.0139(3) Uani 1 1 d . . .
C10 C 0.28590(18) 0.11392(10) 0.21939(12) 0.0136(3) Uani 1 1 d . . .
C11 C 0.29975(18) 0.03183(9) 0.18406(12) 0.0148(3) Uani 1 1 d . . .
H11 H 0.2290 0.0139 0.1213 0.018 Uiso 1 1 calc R . .
C12 C 0.41244(18) -0.02362(10) 0.23730(12) 0.0160(4) Uani 1 1 d . . .
H12 H 0.4183 -0.0789 0.2109 0.019 Uiso 1 1 calc R . .
C13 C 0.51807(17) 0.00051(10) 0.32958(12) 0.0153(3) Uani 1 1 d . . .
C14 C 0.50857(18) 0.08200(10) 0.36541(12) 0.0170(4) Uani 1 1 d . . .
H14 H 0.5803 0.0998 0.4279 0.020 Uiso 1 1 calc R . .
C15 C 0.39434(18) 0.13782(10) 0.31026(12) 0.0163(4) Uani 1 1 d . . .
H15 H 0.3906 0.1935 0.3354 0.020 Uiso 1 1 calc R . .
C16 C -0.22030(19) 0.22891(10) 0.05405(12) 0.0189(4) Uani 1 1 d . . .
H16A H -0.1264 0.2631 0.0413 0.028 Uiso 1 1 calc R . .
H16B H -0.2661 0.2522 0.1138 0.028 Uiso 1 1 calc R . .
H16C H -0.3059 0.2288 -0.0098 0.028 Uiso 1 1 calc R . .
C17 C -0.30599(18) 0.08481(10) 0.09737(13) 0.0206(4) Uani 1 1 d . . .
H17A H -0.2659 0.0279 0.1147 0.031 Uiso 1 1 calc R . .
H17B H -0.3894 0.0838 0.0325 0.031 Uiso 1 1 calc R . .
H17C H -0.3555 0.1072 0.1561 0.031 Uiso 1 1 calc R . .
C18 C 0.16448(19) 0.26031(10) 0.19994(12) 0.0182(4) Uani 1 1 d . . .
H18A H 0.0762 0.2945 0.1595 0.027 Uiso 1 1 calc R . .
H18B H 0.2724 0.2829 0.1912 0.027 Uiso 1 1 calc R . .
H18C H 0.1548 0.2611 0.2754 0.027 Uiso 1 1 calc R . .
C19 C 0.9367(2) 0.06651(10) 0.55517(13) 0.0221(4) Uani 1 1 d . . .
H19A H 1.0239 0.0711 0.6189 0.027 Uiso 1 1 calc R . .
H19B H 0.8512 0.1093 0.5603 0.027 Uiso 1 1 calc R . .
C20 C 0.9893(2) -0.08083(10) 0.54383(13) 0.0219(4) Uani 1 1 d . . .
H20A H 0.9390 -0.1372 0.5416 0.026 Uiso 1 1 calc R . .
H20B H 1.0770 -0.0774 0.6074 0.026 Uiso 1 1 calc R . .

loop_
_atom_site_aniso_label
_atom_site_aniso_U_11
_atom_site_aniso_U_22
_atom_site_aniso_U_33
_atom_site_aniso_U_23
_atom_site_aniso_U_13
_atom_site_aniso_U_12
O1 0.0161(5) 0.0213(6) 0.0165(6) -0.0046(5) 0.0049(4) -0.0028(5)
N1 0.0184(7) 0.0283(9) 0.0134(7) 0.0023(6) 0.0059(6) -0.0025(6)
C1 0.0165(8) 0.0175(9) 0.0141(8) -0.0021(7) 0.0056(6) 0.0007(7)
O2 0.0197(6) 0.0215(7) 0.0180(6) 0.0014(5) -0.0042(5) 0.0041(5)
C2 0.0174(8) 0.0190(9) 0.0133(8) 0.0009(7) 0.0041(6) 0.0009(7)
C3 0.0152(8) 0.0145(8) 0.0128(8) -0.0002(6) 0.0025(6) 0.0000(6)
C4 0.0151(8) 0.0125(8) 0.0139(8) 0.0012(6) 0.0023(6) 0.0036(6)
C5 0.0161(8) 0.0167(9) 0.0169(8) 0.0001(7) 0.0005(6) -0.0009(7)
C6 0.0169(8) 0.0232(10) 0.0205(9) 0.0046(7) 0.0074(7) -0.0012(7)
C7 0.0248(9) 0.0221(10) 0.0128(8) 0.0022(7) 0.0058(7) 0.0037(7)
C8 0.0193(8) 0.0177(9) 0.0139(8) -0.0024(7) -0.0001(6) 0.0021(7)
C9 0.0150(8) 0.0109(8) 0.0162(8) 0.0012(6) 0.0038(6) 0.0027(6)
C10 0.0134(7) 0.0157(9) 0.0124(8) 0.0019(6) 0.0044(6) -0.0008(6)
C11 0.0142(7) 0.0181(9) 0.0115(8) 0.0000(7) 0.0002(6) -0.0032(6)
C12 0.0180(8) 0.0136(9) 0.0166(8) -0.0009(7) 0.0038(6) -0.0027(6)
C13 0.0128(7) 0.0207(9) 0.0130(8) 0.0033(7) 0.0036(6) 0.0001(7)
C14 0.0157(8) 0.0229(9) 0.0116(8) -0.0016(7) 0.0002(6) -0.0015(7)
C15 0.0186(8) 0.0161(9) 0.0151(8) -0.0029(7) 0.0052(6) -0.0016(7)
C16 0.0163(8) 0.0215(9) 0.0181(9) 0.0006(7) 0.0009(7) 0.0026(7)
C17 0.0161(8) 0.0236(10) 0.0227(9) 0.0016(7) 0.0048(7) 0.0000(7)
C18 0.0208(8) 0.0177(9) 0.0152(8) -0.0018(7) 0.0009(7) 0.0014(7)
C19 0.0202(8) 0.0232(10) 0.0216(9) -0.0066(8) 0.0000(7) 0.0024(7)
C20 0.0220(8) 0.0185(9) 0.0234(9) 0.0047(7) -0.0015(7) -0.0020(7)

loop_
_atom_type_symbol
_atom_type_description
_atom_type_scat_dispersion_real
_atom_type_scat_dispersion_imag
_atom_type_scat_source
C C 0.0033 0.0016 'International Tables Vol C Tables 4.2.6.8 and 6.1.1.4'
H H 0.0000 0.0000 'International Tables Vol C Tables 4.2.6.8 and 6.1.1.4'
N N 0.0061 0.0033 'International Tables Vol C Tables 4.2.6.8 and 6.1.1.4'
O O 0.0106 0.0060 'International Tables Vol C Tables 4.2.6.8 and 6.1.1.4'

loop_
_geom_angle_atom_site_label_1
_geom_angle_atom_site_label_2
_geom_angle_atom_site_label_3
_geom_angle
_geom_angle_site_symmetry_1
_geom_angle_site_symmetry_3
_geom_angle_publ_flag
C9 O1 C1 115.78(11) . . ?
C19 N1 C20 110.05(13) . . ?
C19 N1 H1 108.3(12) . . ?
C20 N1 H1 110.5(11) . . ?
O1 C1 C17 104.30(12) . . ?
O1 C1 C2 108.55(12) . . ?
C17 C1 C2 110.16(13) . . ?
O1 C1 C16 108.10(12) . . ?
C17 C1 C16 110.66(13) . . ?
C2 C1 C16 114.53(13) . . ?
C13 O2 H2 112.5(12) . . ?
C1 C2 C3 116.57(13) . . ?
C1 C2 H2A 108.1 . . ?
C3 C2 H2A 108.1 . . ?
C1 C2 H2B 108.1 . . ?
C3 C2 H2B 108.1 . . ?
H2A C2 H2B 107.3 . . ?
C4 C3 C18 109.58(12) . . ?
C4 C3 C10 108.52(12) . . ?
C18 C3 C10 111.40(12) . . ?
C4 C3 C2 109.38(12) . . ?
C18 C3 C2 110.32(13) . . ?
C10 C3 C2 107.58(12) . . ?
C9 C4 C5 116.97(14) . . ?
C9 C4 C3 122.33(14) . . ?
C5 C4 C3 120.62(13) . . ?
C6 C5 C4 122.17(14) . . ?
C6 C5 H5 118.9 . . ?
C4 C5 H5 118.9 . . ?
C5 C6 C7 119.62(15) . . ?
C5 C6 H6 120.2 . . ?
C7 C6 H6 120.2 . . ?
C8 C7 C6 119.55(15) . . ?
C8 C7 H7 120.2 . . ?
C6 C7 H7 120.2 . . ?
C7 C8 C9 120.31(14) . . ?
C7 C8 H8 119.8 . . ?
C9 C8 H8 119.8 . . ?
O1 C9 C4 122.96(14) . . ?
O1 C9 C8 115.68(13) . . ?
C4 C9 C8 121.33(14) . . ?
C15 C10 C11 116.87(14) . . ?
C15 C10 C3 124.57(14) . . ?
C11 C10 C3 118.51(13) . . ?
C12 C11 C10 122.09(14) . . ?
C12 C11 H11 119.0 . . ?
C10 C11 H11 119.0 . . ?
C11 C12 C13 120.51(15) . . ?
C11 C12 H12 119.7 . . ?
C13 C12 H12 119.7 . . ?
O2 C13 C14 123.97(13) . . ?
O2 C13 C12 117.49(14) . . ?
C14 C13 C12 118.54(14) . . ?
C13 C14 C15 120.38(14) . . ?
C13 C14 H14 119.8 . . ?
C15 C14 H14 119.8 . . ?
C10 C15 C14 121.59(15) . . ?
C10 C15 H15 119.2 . . ?
C14 C15 H15 119.2 . . ?
C1 C16 H16A 109.5 . . ?
C1 C16 H16B 109.5 . . ?
H16A C16 H16B 109.5 . . ?
C1 C16 H16C 109.5 . . ?
H16A C16 H16C 109.5 . . ?
H16B C16 H16C 109.5 . . ?
C1 C17 H17A 109.5 . . ?
C1 C17 H17B 109.5 . . ?
H17A C17 H17B 109.5 . . ?
C1 C17 H17C 109.5 . . ?
H17A C17 H17C 109.5 . . ?
H17B C17 H17C 109.5 . . ?
C3 C18 H18A 109.5 . . ?
C3 C18 H18B 109.5 . . ?
H18A C18 H18B 109.5 . . ?
C3 C18 H18C 109.5 . . ?
H18A C18 H18C 109.5 . . ?
H18B C18 H18C 109.5 . . ?
N1 C19 C20 108.94(13) . 3_756 ?
N1 C19 H19A 109.9 . . ?
C20 C19 H19A 109.9 3_756 . ?
N1 C19 H19B 109.9 . . ?
C20 C19 H19B 109.9 3_756 . ?
H19A C19 H19B 108.3 . . ?
N1 C20 C19 109.25(13) . 3_756 ?
N1 C20 H20A 109.8 . . ?
C19 C20 H20A 109.8 3_756 . ?
N1 C20 H20B 109.8 . . ?
C19 C20 H20B 109.8 3_756 . ?
H20A C20 H20B 108.3 . . ?

loop_
_geom_bond_atom_site_label_1
_geom_bond_atom_site_label_2
_geom_bond_distance
_geom_bond_site_symmetry_2
_geom_bond_publ_flag
O1 C9 1.3759(17) . ?
O1 C1 1.4542(18) . ?
N1 C19 1.467(2) . ?
N1 C20 1.470(2) . ?
N1 H1 0.875(18) . ?
C1 C17 1.519(2) . ?
C1 C2 1.521(2) . ?
C1 C16 1.522(2) . ?
O2 C13 1.3606(18) . ?
O2 H2 0.96(2) . ?
C2 C3 1.557(2) . ?
C2 H2A 0.9900 . ?
C2 H2B 0.9900 . ?
C3 C4 1.530(2) . ?
C3 C18 1.536(2) . ?
C3 C10 1.540(2) . ?
C4 C9 1.392(2) . ?
C4 C5 1.399(2) . ?
C5 C6 1.381(2) . ?
C5 H5 0.9500 . ?
C6 C7 1.387(2) . ?
C6 H6 0.9500 . ?
C7 C8 1.380(2) . ?
C7 H7 0.9500 . ?
C8 C9 1.392(2) . ?
C8 H8 0.9500 . ?
C10 C15 1.389(2) . ?
C10 C11 1.400(2) . ?
C11 C12 1.374(2) . ?
C11 H11 0.9500 . ?
C12 C13 1.392(2) . ?
C12 H12 0.9500 . ?
C13 C14 1.389(2) . ?
C14 C15 1.395(2) . ?
C14 H14 0.9500 . ?
C15 H15 0.9500 . ?
C16 H16A 0.9800 . ?
C16 H16B 0.9800 . ?
C16 H16C 0.9800 . ?
C17 H17A 0.9800 . ?
C17 H17B 0.9800 . ?
C17 H17C 0.9800 . ?
C18 H18A 0.9800 . ?
C18 H18B 0.9800 . ?
C18 H18C 0.9800 . ?
C19 C20 1.510(2) 3_756 ?
C19 H19A 0.9900 . ?
C19 H19B 0.9900 . ?
C20 C19 1.510(2) 3_756 ?
C20 H20A 0.9900 . ?
C20 H20B 0.9900 . ?

loop_
_geom_hbond_atom_site_label_D
_geom_hbond_atom_site_label_H
_geom_hbond_atom_site_label_A
_geom_hbond_distance_DH
_geom_hbond_distance_HA
_geom_hbond_distance_DA
_geom_hbond_angle_DHA
_geom_hbond_site_symmetry_A
O2 H2 N1 0.96(2) 1.80(2) 2.7426(17) 166.4(18) .
C11 H11 O1 0.95 2.45 3.2895(18) 146.9 3

loop_
_geom_torsion_atom_site_label_1
_geom_torsion_atom_site_label_2
_geom_torsion_atom_site_label_3
_geom_torsion_atom_site_label_4
_geom_torsion
_geom_torsion_site_symmetry_1
_geom_torsion_site_symmetry_2
_geom_torsion_site_symmetry_3
_geom_torsion_site_symmetry_4
_geom_torsion_publ_flag
C9 O1 C1 C17 -170.08(12) . . . . ?
C9 O1 C1 C2 -52.65(16) . . . . ?
C9 O1 C1 C16 72.13(15) . . . . ?
O1 C1 C2 C3 54.24(17) . . . . ?
C17 C1 C2 C3 167.87(13) . . . . ?
C16 C1 C2 C3 -66.64(18) . . . . ?
C1 C2 C3 C4 -27.41(18) . . . . ?
C1 C2 C3 C18 93.19(16) . . . . ?
C1 C2 C3 C10 -145.11(13) . . . . ?
C18 C3 C4 C9 -122.71(15) . . . . ?
C10 C3 C4 C9 115.45(15) . . . . ?
C2 C3 C4 C9 -1.65(19) . . . . ?
C18 C3 C4 C5 60.42(18) . . . . ?
C10 C3 C4 C5 -61.43(18) . . . . ?
C2 C3 C4 C5 -178.53(13) . . . . ?
C9 C4 C5 C6 -1.3(2) . . . . ?
C3 C4 C5 C6 175.78(14) . . . . ?
C4 C5 C6 C7 -0.8(2) . . . . ?
C5 C6 C7 C8 2.1(2) . . . . ?
C6 C7 C8 C9 -1.3(2) . . . . ?
C1 O1 C9 C4 26.3(2) . . . . ?
C1 O1 C9 C8 -155.73(13) . . . . ?
C5 C4 C9 O1 179.94(14) . . . . ?
C3 C4 C9 O1 3.0(2) . . . . ?
C5 C4 C9 C8 2.0(2) . . . . ?
C3 C4 C9 C8 -174.95(14) . . . . ?
C7 C8 C9 O1 -178.85(14) . . . . ?
C7 C8 C9 C4 -0.8(2) . . . . ?
C4 C3 C10 C15 130.10(16) . . . . ?
C18 C3 C10 C15 9.4(2) . . . . ?
C2 C3 C10 C15 -111.66(16) . . . . ?
C4 C3 C10 C11 -52.60(17) . . . . ?
C18 C3 C10 C11 -173.32(14) . . . . ?
C2 C3 C10 C11 65.65(17) . . . . ?
C15 C10 C11 C12 1.3(2) . . . . ?
C3 C10 C11 C12 -176.19(14) . . . . ?
C10 C11 C12 C13 0.0(2) . . . . ?
C11 C12 C13 O2 178.82(14) . . . . ?
C11 C12 C13 C14 -1.0(2) . . . . ?
O2 C13 C14 C15 -179.21(14) . . . . ?
C12 C13 C14 C15 0.6(2) . . . . ?
C11 C10 C15 C14 -1.7(2) . . . . ?
C3 C10 C15 C14 175.61(14) . . . . ?
C13 C14 C15 C10 0.8(2) . . . . ?
C20 N1 C19 C20 60.25(17) . . . 3_756 ?
C19 N1 C20 C19 -60.43(17) . . . 3_756 ?
